data_1541725
loop_
_publ_author_name
'Plyasova, L.M.'
'Klevtsova, R.F.'
'Kefeli, L.M.'
'Borisov, S.V.'

_publ_section_title
;
 An X-ray study of In2 (Mo O4)3
;
_journal_name_full Kristallografiya
_journal_page_first 38
_journal_page_last 43
_journal_volume 13
_journal_year 1968
_chemical_formula_sum 'In2 Mo3 O12'
_chemical_name_systematic 'In2 (Mo O4)3'
_space_group_IT_number 14
_symmetry_space_group_name_Hall '-P 2yab'
_symmetry_space_group_name_H-M 'P 1 21/a 1'
_cell_angle_alpha 90
_cell_angle_beta 125
_cell_angle_gamma 90
_cell_formula_units_Z 8
_cell_length_a 16.34
_cell_length_b 9.55
_cell_length_c 18.76
_cell_volume 2398.020
_citation_journal_id_ASTM KRISAJ
_cod_data_source_file Plyasova_KRISAJ_1968_38.cif
_cod_data_source_block In2Mo3O12
_cod_original_cell_volume 2398.02
_cod_original_sg_symbol_Hall '-P 2ybc (z,y,-x)'
_cod_database_code 1541725

loop_
_symmetry_equiv_pos_as_xyz
x,y,z
-x+1/2,y+1/2,-z
-x,-y,-z
x-1/2,-y-1/2,z

loop_
_atom_site_label
_atom_site_type_symbol
_atom_site_fract_x
_atom_site_fract_y
_atom_site_fract_z
_atom_site_occupancy
_atom_site_U_iso_or_equiv
O18 O-2 0.438 0.153 0.367 1 0.0
O9 O-2 0.272 0.472 0.233 1 0.0
O2 O-2 0.025 0.633 0.101 1 0.0
O15 O-2 0.474 0.124 0.166 1 0.0
Mo3 Mo+6 0.149 0.123 0.28 1 0.0
Mo1 Mo+6 0.998 0.252 0.482 1 0.0
O11 O-2 0.326 0.61 0.113 1 0.0
O24 O-2 0.217 0.515 0.467 1 0.0
O20 O-2 0.369 0.103 0.21 1 0.0
O7 O-2 0.177 0.802 0.398 1 0.0
In4 In+3 0.1286 0.96 0.4537 1 0.0
O23 O-2 0.025 0.548 0.362 1 0.0
O1 O-2 0.088 0.397 0.072 1 0.0
O6 O-2 0.1 0.116 0.35 1 0.0
O5 O-2 0.47 0.555 0.344 1 0.0
O17 O-2 0.398 0.807 0.398 1 0.0
O21 O-2 0.093 0.116 0.502 1 0.0
O19 O-2 0.31 0.797 0.24 1 0.0
O3 O-2 0.188 0.298 0.256 1 0.0
Mo4 Mo+6 0.003 0.752 0.014 1 0.0
O8 O-2 0.2 0.525 0.316 1 0.0
In1 In+3 0.3775 0.953 0.311 1 0.0
Mo6 Mo+6 0.359 0.617 0.242 1 0.0
In2 In+3 0.3952 0.484 0.0851 1 0.0
Mo5 Mo+6 0.145 0.627 0.362 1 0.0
O14 O-2 0.409 0.345 0.002 1 0.0
O12 O-2 0.309 0.317 0.083 1 0.0
O13 O-2 0.426 0.636 0.019 1 0.0
O4 O-2 0.262 0.027 0.317 1 0.0
Mo2 Mo+6 0.357 0.115 0.113 1 0.0
O16 O-2 0.265 0.025 0.018 1 0.0
In3 In+3 0.1133 0.481 0.1836 1 0.0
O10 O-2 0.017 0.08 0.199 1 0.0
O22 O-2 0.117 0.827 0.529 1 0.0
